data_1552418
loop_
_publ_author_name
'Hu, Yuxuan'
'Zhang, Jing'
'Wang, Xiaoyan'
'Lu, Zhengyu'
'Zhang, Fangfang'
'Yang, Xiaofei'
'Ma, Zhihua'
'Yin, Jun'
'Xia, Haiping'
'Liu, Shenghua'

_publ_section_title
;
 One-pot syntheses of irida-polycyclic aromatic hydrocarbons
;
_journal_name_full 'Chemical Science'
_journal_paper_doi 10.1039/C9SC03914G
_journal_year 2019
_chemical_formula_moiety 'C33 H38 Cl Ir O P, F6 P, C H2 Cl2'
_chemical_formula_sum 'C34 H40 Cl3 F6 Ir O P2'
_chemical_formula_weight 939.15
_space_group_crystal_system monoclinic
_space_group_IT_number 14
_space_group_name_Hall '-P 2yn'
_space_group_name_H-M_alt 'P 1 21/n 1'
_symmetry_space_group_name_Hall '-P 2yn'
_symmetry_space_group_name_H-M 'P 1 21/n 1'
_atom_sites_solution_hydrogens geom
_atom_sites_solution_primary direct
_audit_creation_date 2019-06-17
_audit_creation_method
;
Olex2 1.2-beta
(compiled 2018.05.29 svn.r3508 for OlexSys, GUI svn.r5506)
;
_audit_update_record
;
2019-07-14 deposited with the CCDC.    2019-10-14 downloaded from the CCDC.
;
_cell_angle_alpha 90
_cell_angle_beta 93.129(2)
_cell_angle_gamma 90
_cell_formula_units_Z 4
_cell_length_a 12.9516(3)
_cell_length_b 13.5623(4)
_cell_length_c 21.4352(6)
_cell_measurement_reflns_used 3607
_cell_measurement_temperature 297
_cell_measurement_theta_max 63.700
_cell_measurement_theta_min 3.858
_cell_volume 3759.55(18)
_computing_cell_refinement 'SAINT v7.68A (Bruker, 2009)'
_computing_data_reduction 'SAINT v7.68A (Bruker, 2009)'
_computing_molecular_graphics 'Olex2 (Dolomanov et al., 2009)'
_computing_publication_material 'Olex2 (Dolomanov et al., 2009)'
_computing_structure_refinement 'ShelXL (Sheldrick, 2015)'
_computing_structure_solution 'XS (Sheldrick, 2008)'
_diffrn_ambient_temperature 297.15
_diffrn_measured_fraction_theta_full 0.942
_diffrn_measured_fraction_theta_max 0.942
_diffrn_measurement_device_type 'Bruker APEX-II CCD'
_diffrn_measurement_method '\f and \w scans'
_diffrn_radiation_monochromator graphite
_diffrn_radiation_type CuK\a
_diffrn_radiation_wavelength 1.54178
_diffrn_reflns_av_R_equivalents 0.1135
_diffrn_reflns_av_unetI/netI 0.1224
_diffrn_reflns_Laue_measured_fraction_full 0.942
_diffrn_reflns_Laue_measured_fraction_max 0.942
_diffrn_reflns_limit_h_max 12
_diffrn_reflns_limit_h_min -14
_diffrn_reflns_limit_k_max 14
_diffrn_reflns_limit_k_min -15
_diffrn_reflns_limit_l_max 24
_diffrn_reflns_limit_l_min -24
_diffrn_reflns_number 14612
_diffrn_reflns_point_group_measured_fraction_full 0.942
_diffrn_reflns_point_group_measured_fraction_max 0.942
_diffrn_reflns_theta_full 63.492
_diffrn_reflns_theta_max 63.492
_diffrn_reflns_theta_min 3.858
_diffrn_standards_number 0
_exptl_absorpt_coefficient_mu 10.135
_exptl_absorpt_correction_T_max 0.7527
_exptl_absorpt_correction_T_min 0.2906
_exptl_absorpt_correction_type multi-scan
_exptl_absorpt_process_details
'SADABS-2008/1 (Bruker,2008) was used for absorption correction. wR2(int) was 0.1511 before and 0.0718 after correction. The Ratio of minimum to maximum transmission is 0.3861. The \l/2 correction factor is 0.0015.'
_exptl_crystal_colour 'clear orange'
_exptl_crystal_colour_lustre clear
_exptl_crystal_colour_primary orange
_exptl_crystal_density_diffrn 1.659
_exptl_crystal_description block
_exptl_crystal_F_000 1856
_exptl_crystal_size_max 0.15
_exptl_crystal_size_mid 0.15
_exptl_crystal_size_min 0.1
_refine_diff_density_max 2.978
_refine_diff_density_min -2.243
_refine_diff_density_rms 0.241
_refine_ls_extinction_method none
_refine_ls_goodness_of_fit_ref 1.065
_refine_ls_hydrogen_treatment constr
_refine_ls_matrix_type full
_refine_ls_number_parameters 433
_refine_ls_number_reflns 5793
_refine_ls_number_restraints 72
_refine_ls_restrained_S_all 1.084
_refine_ls_R_factor_all 0.1353
_refine_ls_R_factor_gt 0.0882
_refine_ls_shift/su_max 0.000
_refine_ls_shift/su_mean 0.000
_refine_ls_structure_factor_coef Fsqd
_refine_ls_weighting_details 'w=1/[\s^2^(Fo^2^)+(0.1393P)^2^] where P=(Fo^2^+2Fc^2^)/3'
_refine_ls_weighting_scheme calc
_refine_ls_wR_factor_gt 0.2075
_refine_ls_wR_factor_ref 0.2485
_reflns_Friedel_coverage 0.000
_reflns_number_gt 3625
_reflns_number_total 5793
_reflns_threshold_expression 'I > 2\s(I)'
_cod_data_source_file c9sc03914g2.cif
_cod_data_source_block Complex_7a
_cod_database_code 1552418
_shelx_shelxl_version_number 2016/6
_shelx_space_group_comment
;
The symmetry employed for this shelxl refinement is uniquely defined
by the following loop, which should always be used as a source of
symmetry information in preference to the above space-group names.
They are only intended as comments.
;
_shelx_estimated_absorpt_t_max 0.431
_shelx_estimated_absorpt_t_min 0.312
_olex2_refinement_description
;
1. Fixed Uiso
 At 1.2 times of:
  All C(H) groups, All C(H,H) groups
 At 1.5 times of:
  All C(H,H,H) groups
2. Uiso/Uaniso restraints and constraints
Uanis(C23) \\sim Ueq: with sigma of 0.01 and sigma for terminal atoms of 0.02
Uanis(F6) \\sim Ueq: with sigma of 0.01 and sigma for terminal atoms of 0.02
Uanis(F5) \\sim Ueq, Uanis(C27) \\sim Ueq, Uanis(C29) \\sim Ueq: with sigma of
0.01 and sigma for terminal atoms of 0.02
Uanis(F3) \\sim Ueq: with sigma of 0.01 and sigma for terminal atoms of 0.02
Uanis(Cl3) \\sim Ueq: with sigma of 0.005 and sigma for terminal atoms of 0.01
Uanis(C30) \\sim Ueq, Uanis(C34) \\sim Ueq: with sigma of 0.01 and sigma for
terminal atoms of 0.02
Uanis(C26) \\sim Ueq, Uanis(C15) \\sim Ueq: with sigma of 0.01 and sigma for
terminal atoms of 0.02
Uanis(F2) \\sim Ueq, Uanis(F5) \\sim Ueq: with sigma of 0.01 and sigma for
terminal atoms of 0.02
Uanis(F5) \\sim Ueq: with sigma of 0.005 and sigma for terminal atoms of 0.01
3.a Secondary CH2 refined with riding coordinates:
 C34(H34A,H34B)
3.b Aromatic/amide H refined with riding coordinates:
 C13(H13), C6(H6), C2(H2), C5(H5), C15(H15), C7(H7), C8(H8), C19(H19),
 C16(H16), C14(H14), C18(H18)
3.c Idealised Me refined as rotating group:
 C31(H31A,H31B,H31C), C26(H26A,H26B,H26C), C27(H27A,H27B,H27C), C28(H28A,H28B,
 H28C), C32(H32A,H32B,H32C), C20(H20A,H20B,H20C), C33(H33A,H33B,H33C), C29(H29A,
 H29B,H29C), C30(H30A,H30B,H30C)
;
_olex2_submission_special_instructions 'No special instructions were received'

loop_
_space_group_symop_operation_xyz
'x, y, z'
'-x+1/2, y+1/2, -z+1/2'
'-x, -y, -z'
'x-1/2, -y-1/2, z-1/2'

loop_
_atom_site_label
_atom_site_type_symbol
_atom_site_fract_x
_atom_site_fract_y
_atom_site_fract_z
_atom_site_U_iso_or_equiv
_atom_site_adp_type
_atom_site_occupancy
_atom_site_site_symmetry_order
_atom_site_calc_flag
_atom_site_refinement_flags_posn
_atom_site_refinement_flags_adp
Ir1 Ir 0.45567(4) 0.15589(4) 0.21611(2) 0.0425(3) Uani 1 1 d . .
C31 C 0.6431(14) 0.0798(17) 0.3278(8) 0.098(7) Uani 1 1 d . .
H31A H 0.615305 0.014243 0.329033 0.147 Uiso 1 1 calc GR .
H31B H 0.679583 0.094336 0.366886 0.147 Uiso 1 1 calc GR .
H31C H 0.689679 0.084484 0.294605 0.147 Uiso 1 1 calc GR .
P1 P 0.5374(3) 0.1682(3) 0.31416(18) 0.0619(11) Uani 1 1 d . .
C25 C 0.4022(13) 0.0673(11) 0.1298(8) 0.068(4) Uani 1 1 d . .
F2 F 0.9593(14) 0.0842(13) 0.1659(8) 0.174(7) Uani 1 1 d . U
F5 F 0.9446(15) 0.0624(13) 0.2662(8) 0.176(6) Uani 1 1 d . U
C26 C 0.5585(15) -0.0510(13) 0.1610(10) 0.097(6) Uani 1 1 d . U
H26A H 0.599177 -0.018778 0.130928 0.145 Uiso 1 1 calc GR .
H26B H 0.537730 -0.114853 0.145613 0.145 Uiso 1 1 calc GR .
H26C H 0.598781 -0.058211 0.199663 0.145 Uiso 1 1 calc GR .
C23 C 0.3146(10) 0.0552(10) 0.2212(6) 0.050(3) Uani 1 1 d . U
C27 C 0.4214(15) 0.0768(15) 0.0620(7) 0.090(6) Uani 1 1 d . U
H27A H 0.411187 0.144128 0.049180 0.135 Uiso 1 1 calc GR .
H27B H 0.374150 0.035175 0.038092 0.135 Uiso 1 1 calc GR .
H27C H 0.491100 0.057367 0.055108 0.135 Uiso 1 1 calc GR .
C28 C 0.2309(14) 0.1626(12) 0.1355(11) 0.091(6) Uani 1 1 d . .
H28A H 0.226594 0.220619 0.160940 0.137 Uiso 1 1 calc GR .
H28B H 0.166365 0.127731 0.134989 0.137 Uiso 1 1 calc GR .
H28C H 0.245313 0.181397 0.093694 0.137 Uiso 1 1 calc GR .
F6 F 0.8686(12) 0.2155(12) 0.1699(7) 0.156(6) Uani 1 1 d . U
C32 C 0.5925(19) 0.2835(15) 0.3369(9) 0.105(7) Uani 1 1 d . .
H32A H 0.660730 0.288504 0.321810 0.158 Uiso 1 1 calc GR .
H32B H 0.596420 0.288314 0.381684 0.158 Uiso 1 1 calc GR .
H32C H 0.550205 0.335923 0.319629 0.158 Uiso 1 1 calc GR .
C12 C 0.7102(11) 0.1615(10) -0.0098(7) 0.049(4) Uani 1 1 d . .
C11 C 0.6279(9) 0.2271(10) 0.0036(6) 0.045(3) Uani 1 1 d . .
C4 C 0.4998(10) 0.3245(9) 0.0489(7) 0.049(4) Uani 1 1 d . .
C9 C 0.4953(11) 0.3378(11) -0.0159(7) 0.059(4) Uani 1 1 d . .
C10 C 0.5754(11) 0.2794(12) -0.0427(6) 0.055(4) Uani 1 1 d . .
C3 C 0.5841(9) 0.2489(11) 0.0636(7) 0.052(4) Uani 1 1 d . .
C13 C 0.7697(10) 0.1034(13) 0.0314(7) 0.062(4) Uani 1 1 d . .
H13 H 0.755057 0.104142 0.073398 0.075 Uiso 1 1 calc R .
C6 C 0.3571(12) 0.4335(13) 0.0573(9) 0.083(5) Uani 1 1 d . .
H6 H 0.309939 0.465952 0.081202 0.099 Uiso 1 1 calc R .
F1 F 1.0095(9) 0.1956(9) 0.2336(6) 0.109(4) Uani 1 1 d . .
F4 F 0.8062(9) 0.0752(11) 0.2029(6) 0.139(5) Uani 1 1 d . .
C2 C 0.6088(9) 0.2121(10) 0.1210(6) 0.044(3) Uani 1 1 d . .
H2 H 0.662113 0.166093 0.123740 0.053 Uiso 1 1 calc R .
C5 C 0.4313(11) 0.3712(12) 0.0857(8) 0.065(4) Uani 1 1 d . .
H5 H 0.434303 0.361374 0.128733 0.078 Uiso 1 1 calc R .
C1 C 0.5607(9) 0.2368(9) 0.1802(5) 0.037(3) Uani 1 1 d . .
C17 C 0.7351(12) 0.1581(11) -0.0737(8) 0.061(4) Uani 1 1 d . .
C15 C 0.8726(13) 0.0402(14) -0.0480(9) 0.078(5) Uani 1 1 d . U
H15 H 0.925652 -0.000756 -0.059963 0.094 Uiso 1 1 calc R .
C7 C 0.3542(12) 0.4469(13) -0.0075(9) 0.078(5) Uani 1 1 d . .
H7 H 0.304712 0.488487 -0.026399 0.094 Uiso 1 1 calc R .
C8 C 0.4222(13) 0.4001(14) -0.0431(8) 0.075(5) Uani 1 1 d . .
H8 H 0.419482 0.410139 -0.086065 0.089 Uiso 1 1 calc R .
C19 C 0.5976(13) 0.2741(13) -0.1048(7) 0.068(4) Uani 1 1 d . .
H19 H 0.559703 0.309847 -0.135181 0.082 Uiso 1 1 calc R .
C16 C 0.8175(13) 0.0964(13) -0.0919(8) 0.074(5) Uani 1 1 d . .
H16 H 0.834036 0.093987 -0.133564 0.089 Uiso 1 1 calc R .
C20 C 0.6737(12) 0.3841(12) 0.1824(8) 0.071(5) Uani 1 1 d . .
H20A H 0.648597 0.412805 0.143493 0.106 Uiso 1 1 calc GR .
H20B H 0.734583 0.346019 0.175858 0.106 Uiso 1 1 calc GR .
H20C H 0.690095 0.435565 0.212053 0.106 Uiso 1 1 calc GR .
C14 C 0.8486(11) 0.0451(14) 0.0134(8) 0.083(5) Uani 1 1 d . .
H14 H 0.886590 0.008275 0.043137 0.100 Uiso 1 1 calc R .
C24 C 0.3134(11) 0.0992(10) 0.1612(7) 0.058(4) Uani 1 1 d . .
C21 C 0.4621(11) 0.0112(11) 0.1719(9) 0.070(5) Uani 1 1 d . .
C33 C 0.4503(14) 0.1463(14) 0.3734(6) 0.081(6) Uani 1 1 d . .
H33A H 0.403796 0.201181 0.375693 0.121 Uiso 1 1 calc GR .
H33B H 0.488335 0.138544 0.412785 0.121 Uiso 1 1 calc GR .
H33C H 0.411515 0.087426 0.363833 0.121 Uiso 1 1 calc GR .
C29 C 0.2281(13) 0.0628(13) 0.2641(9) 0.089(6) Uani 1 1 d . U
H29A H 0.245021 0.025858 0.301518 0.133 Uiso 1 1 calc GR .
H29B H 0.166018 0.036720 0.243869 0.133 Uiso 1 1 calc GR .
H29C H 0.217484 0.130709 0.274691 0.133 Uiso 1 1 calc GR .
C22 C 0.4038(14) -0.0064(11) 0.2269(7) 0.067(4) Uani 1 1 d . .
C30 C 0.4273(15) -0.0784(12) 0.2795(8) 0.085(5) Uani 1 1 d . U
H30A H 0.497777 -0.100064 0.278468 0.128 Uiso 1 1 calc GR .
H30B H 0.381953 -0.134171 0.274835 0.128 Uiso 1 1 calc GR .
H30C H 0.417241 -0.046673 0.318786 0.128 Uiso 1 1 calc GR .
O1 O 0.5916(8) 0.3183(8) 0.2071(5) 0.060(3) Uani 1 1 d . .
Cl1 Cl 0.3630(3) 0.2997(3) 0.24592(18) 0.0596(9) Uani 1 1 d . .
P2 P 0.9079(3) 0.1384(4) 0.2184(2) 0.0677(12) Uani 1 1 d . .
Cl3 Cl 1.0947(6) 0.3400(6) 0.0340(4) 0.163(3) Uani 1 1 d . U
Cl2 Cl 0.8831(7) 0.3824(6) 0.0447(4) 0.154(3) Uani 1 1 d . .
C34 C 0.977(2) 0.2931(19) 0.0528(12) 0.126(8) Uani 1 1 d . U
H34A H 0.958376 0.237915 0.025570 0.151 Uiso 1 1 calc R .
H34B H 0.981209 0.269265 0.095508 0.151 Uiso 1 1 calc R .
C18 C 0.6758(15) 0.2156(14) -0.1197(8) 0.079(5) Uani 1 1 d . .
H18 H 0.692572 0.211866 -0.161272 0.094 Uiso 1 1 calc R .
F3 F 0.8557(15) 0.1937(17) 0.2696(9) 0.200(7) Uani 1 1 d . U

loop_
_atom_site_aniso_label
_atom_site_aniso_U_11
_atom_site_aniso_U_22
_atom_site_aniso_U_33
_atom_site_aniso_U_23
_atom_site_aniso_U_13
_atom_site_aniso_U_12
Ir1 0.0424(4) 0.0419(5) 0.0446(5) 0.0023(3) 0.0154(3) 0.0023(2)
C31 0.081(13) 0.13(2) 0.078(12) 0.019(13) 0.010(10) 0.021(12)
P1 0.062(2) 0.085(3) 0.040(2) 0.009(2) 0.0110(17) 0.008(2)
C25 0.072(10) 0.042(9) 0.091(12) -0.001(9) 0.013(9) -0.024(8)
F2 0.149(12) 0.195(14) 0.183(12) -0.076(11) 0.053(10) 0.003(10)
F5 0.177(10) 0.162(10) 0.186(10) 0.065(8) -0.029(8) -0.021(8)
C26 0.091(11) 0.066(11) 0.136(14) -0.022(11) 0.038(10) 0.007(9)
C23 0.046(6) 0.042(7) 0.064(7) 0.011(6) 0.025(5) -0.009(5)
C27 0.113(12) 0.112(13) 0.047(8) -0.008(9) 0.032(8) -0.044(10)
C28 0.070(11) 0.067(12) 0.133(18) 0.017(11) -0.031(11) -0.007(8)
F6 0.141(11) 0.154(11) 0.170(11) 0.069(10) -0.016(9) -0.002(9)
C32 0.144(19) 0.097(16) 0.074(12) 0.011(12) -0.016(12) -0.030(14)
C12 0.049(7) 0.052(10) 0.046(8) -0.007(7) 0.014(6) -0.002(6)
C11 0.040(6) 0.059(9) 0.036(7) 0.006(7) 0.016(5) -0.006(6)
C4 0.046(7) 0.030(8) 0.073(10) 0.013(7) 0.019(7) -0.005(6)
C9 0.052(8) 0.064(11) 0.061(10) 0.013(8) 0.003(7) -0.010(7)
C10 0.058(8) 0.073(11) 0.037(7) -0.004(8) 0.013(6) -0.010(7)
C3 0.029(6) 0.060(10) 0.067(9) -0.007(8) 0.011(6) -0.009(6)
C13 0.039(7) 0.084(12) 0.064(9) -0.004(9) 0.015(6) 0.005(7)
C6 0.049(9) 0.098(14) 0.103(14) 0.029(12) 0.023(8) 0.009(9)
F1 0.090(8) 0.085(8) 0.151(11) 0.020(8) 0.007(7) -0.037(6)
F4 0.082(8) 0.193(15) 0.138(10) 0.021(10) -0.029(7) -0.048(8)
C2 0.040(6) 0.039(8) 0.054(8) -0.008(7) 0.008(6) -0.001(6)
C5 0.047(8) 0.069(11) 0.079(11) 0.006(9) 0.011(7) 0.006(7)
C1 0.058(7) 0.021(7) 0.033(6) -0.017(6) 0.009(5) 0.006(5)
C17 0.060(9) 0.051(10) 0.073(11) -0.020(8) 0.018(8) -0.012(7)
C15 0.064(7) 0.083(9) 0.090(9) -0.012(8) 0.018(7) -0.004(7)
C7 0.062(10) 0.079(13) 0.093(13) 0.031(11) -0.011(9) -0.005(9)
C8 0.069(10) 0.091(14) 0.064(10) 0.015(10) 0.006(8) 0.001(10)
C19 0.087(11) 0.067(12) 0.050(9) 0.005(9) -0.002(8) 0.002(9)
C16 0.079(11) 0.073(12) 0.074(11) -0.026(10) 0.035(9) -0.034(10)
C20 0.063(9) 0.053(9) 0.099(12) -0.016(10) 0.036(8) -0.045(8)
C14 0.054(9) 0.118(15) 0.078(11) -0.026(11) 0.005(8) 0.040(10)
C24 0.062(9) 0.035(8) 0.076(10) 0.010(8) -0.010(7) -0.002(7)
C21 0.054(8) 0.035(9) 0.127(15) -0.021(10) 0.043(9) -0.001(7)
C33 0.086(12) 0.127(17) 0.031(8) 0.005(9) 0.008(8) 0.022(10)
C29 0.067(9) 0.075(11) 0.129(13) -0.016(10) 0.047(9) -0.007(8)
C22 0.097(12) 0.034(9) 0.068(10) 0.000(8) -0.011(9) 0.011(8)
C30 0.113(12) 0.042(9) 0.100(12) 0.006(9) -0.004(10) -0.018(9)
O1 0.069(6) 0.058(6) 0.057(6) -0.009(5) 0.034(5) -0.004(5)
Cl1 0.0568(18) 0.053(2) 0.071(2) -0.002(2) 0.0265(16) 0.0144(17)
P2 0.056(2) 0.082(3) 0.065(3) 0.014(3) 0.0034(19) -0.011(2)
Cl3 0.120(5) 0.207(7) 0.158(6) 0.061(5) -0.018(4) -0.010(4)
Cl2 0.155(7) 0.152(6) 0.160(7) -0.007(6) 0.043(5) 0.039(6)
C34 0.132(11) 0.123(11) 0.125(11) 0.007(9) 0.024(9) -0.004(9)
C18 0.101(14) 0.075(13) 0.063(11) 0.006(10) 0.022(10) -0.033(11)
F3 0.169(13) 0.262(15) 0.173(13) -0.085(12) 0.059(11) -0.023(12)

loop_
_atom_type_symbol
_atom_type_description
_atom_type_scat_dispersion_real
_atom_type_scat_dispersion_imag
_atom_type_scat_source
C C 0.0181 0.0091 'International Tables Vol C Tables 4.2.6.8 and 6.1.1.4'
H H 0.0000 0.0000 'International Tables Vol C Tables 4.2.6.8 and 6.1.1.4'
Cl Cl 0.3639 0.7018 'International Tables Vol C Tables 4.2.6.8 and 6.1.1.4'
F F 0.0727 0.0534 'International Tables Vol C Tables 4.2.6.8 and 6.1.1.4'
Ir Ir -4.7710 6.5667 'International Tables Vol C Tables 4.2.6.8 and 6.1.1.4'
O O 0.0492 0.0322 'International Tables Vol C Tables 4.2.6.8 and 6.1.1.4'
P P 0.2955 0.4335 'International Tables Vol C Tables 4.2.6.8 and 6.1.1.4'

loop_
_geom_angle_atom_site_label_1
_geom_angle_atom_site_label_2
_geom_angle_atom_site_label_3
_geom_angle
P1 Ir1 C22 95.7(4)
P1 Ir1 Cl1 84.80(14)
C25 Ir1 P1 151.7(4)
C25 Ir1 C23 61.1(5)
C25 Ir1 C22 60.2(5)
C25 Ir1 Cl1 120.7(5)
C23 Ir1 P1 109.1(4)
C23 Ir1 C22 36.0(5)
C23 Ir1 Cl1 93.4(3)
C1 Ir1 P1 91.4(4)
C1 Ir1 C25 99.5(5)
C1 Ir1 C23 159.3(5)
C1 Ir1 C24 123.6(5)
C1 Ir1 C21 107.0(5)
C1 Ir1 C22 142.2(5)
C1 Ir1 Cl1 91.0(3)
C24 Ir1 P1 144.8(4)
C24 Ir1 C25 36.7(5)
C24 Ir1 C23 36.3(5)
C24 Ir1 C22 59.8(5)
C24 Ir1 Cl1 90.6(4)
C21 Ir1 P1 115.7(6)
C21 Ir1 C25 36.1(6)
C21 Ir1 C23 62.2(5)
C21 Ir1 C24 61.2(6)
C21 Ir1 C22 37.6(6)
C21 Ir1 Cl1 151.6(4)
C22 Ir1 Cl1 126.5(4)
C31 P1 Ir1 113.5(7)
C32 P1 Ir1 118.2(7)
C32 P1 C31 104.3(11)
C33 P1 Ir1 111.3(6)
C33 P1 C31 106.0(8)
C33 P1 C32 102.3(10)
C27 C25 Ir1 133.2(11)
C24 C25 Ir1 71.1(9)
C24 C25 C27 127.7(16)
C21 C25 Ir1 68.1(9)
C21 C25 C27 124.4(17)
C21 C25 C24 107.2(14)
C24 C23 Ir1 71.0(7)
C24 C23 C29 124.0(14)
C24 C23 C22 107.0(12)
C29 C23 Ir1 128.1(10)
C22 C23 Ir1 73.0(8)
C22 C23 C29 128.4(14)
C13 C12 C11 128.2(13)
C13 C12 C17 116.6(13)
C17 C12 C11 115.1(13)
C12 C11 C3 129.2(12)
C10 C11 C12 121.4(12)
C10 C11 C3 109.3(12)
C9 C4 C3 106.5(12)
C5 C4 C9 121.2(14)
C5 C4 C3 132.2(14)
C4 C9 C10 109.3(12)
C8 C9 C4 119.4(15)
C8 C9 C10 131.3(15)
C11 C10 C9 109.5(11)
C11 C10 C19 123.5(14)
C19 C10 C9 127.0(15)
C11 C3 C4 105.3(12)
C2 C3 C11 129.9(12)
C2 C3 C4 124.8(12)
C14 C13 C12 123.2(15)
C5 C6 C7 119.6(16)
C3 C2 C1 127.3(12)
C4 C5 C6 118.6(16)
C2 C1 Ir1 123.3(8)
O1 C1 Ir1 120.7(8)
O1 C1 C2 116.0(11)
C12 C17 C16 119.5(16)
C12 C17 C18 119.9(14)
C16 C17 C18 120.6(16)
C14 C15 C16 119.5(16)
C8 C7 C6 121.0(16)
C7 C8 C9 120.2(16)
C18 C19 C10 117.5(16)
C15 C16 C17 120.3(16)
C13 C14 C15 120.9(17)
C25 C24 Ir1 72.2(9)
C25 C24 C28 126.4(16)
C23 C24 Ir1 72.7(8)
C23 C24 C25 109.3(13)
C23 C24 C28 124.3(16)
C28 C24 Ir1 123.7(11)
C25 C21 Ir1 75.8(9)
C25 C21 C26 129.3(17)
C25 C21 C22 108.7(13)
C26 C21 Ir1 127.6(12)
C22 C21 Ir1 76.2(8)
C22 C21 C26 119.8(16)
C23 C22 Ir1 70.9(8)
C23 C22 C21 106.9(13)
C23 C22 C30 124.9(16)
C21 C22 Ir1 66.3(8)
C21 C22 C30 128.2(15)
C30 C22 Ir1 129.8(11)
C1 O1 C20 123.7(10)
F2 P2 F6 88.3(10)
F2 P2 F1 89.8(9)
F2 P2 F4 88.6(9)
F5 P2 F2 92.2(12)
F5 P2 F6 179.1(10)
F5 P2 F1 88.1(8)
F5 P2 F4 90.1(8)
F5 P2 F3 89.1(12)
F6 P2 F1 92.7(8)
F6 P2 F4 89.1(8)
F1 P2 F4 177.5(9)
F3 P2 F2 178.7(12)
F3 P2 F6 90.4(12)
F3 P2 F1 90.4(9)
F3 P2 F4 91.2(10)
Cl2 C34 Cl3 110.3(14)
C19 C18 C17 122.6(15)

loop_
_geom_bond_atom_site_label_1
_geom_bond_atom_site_label_2
_geom_bond_distance
Ir1 P1 2.307(4)
Ir1 C25 2.282(16)
Ir1 C23 2.289(12)
Ir1 C1 1.940(12)
Ir1 C24 2.266(14)
Ir1 C21 2.183(14)
Ir1 C22 2.316(16)
Ir1 Cl1 2.394(3)
C31 P1 1.831(19)
P1 C32 1.776(19)
P1 C33 1.769(16)
C25 C27 1.49(2)
C25 C24 1.43(2)
C25 C21 1.38(2)
F2 P2 1.527(14)
F5 P2 1.510(16)
C26 C21 1.53(2)
C23 C24 1.417(19)
C23 C29 1.492(18)
C23 C22 1.42(2)
C28 C24 1.46(2)
F6 P2 1.542(14)
C12 C11 1.430(18)
C12 C13 1.39(2)
C12 C17 1.42(2)
C11 C10 1.370(18)
C11 C3 1.463(17)
C4 C9 1.40(2)
C4 C3 1.518(18)
C4 C5 1.37(2)
C9 C10 1.45(2)
C9 C8 1.37(2)
C10 C19 1.379(19)
C3 C2 1.351(18)
C13 C14 1.365(19)
C6 C5 1.39(2)
C6 C7 1.40(2)
F1 P2 1.548(11)
F4 P2 1.591(11)
C2 C1 1.481(16)
C1 O1 1.299(14)
C17 C16 1.43(2)
C17 C18 1.44(2)
C15 C16 1.38(2)
C15 C14 1.37(2)
C7 C8 1.35(2)
C19 C18 1.34(2)
C20 O1 1.507(15)
C21 C22 1.45(2)
C22 C30 1.51(2)
P2 F3 1.518(16)
Cl3 C34 1.72(2)
Cl2 C34 1.72(3)
